data_7041047
loop_
_publ_author_name
'Naik, Susmita'
'Kumar, Saurabh'
'Mague, Joel T.'
'Balakrishna, Maravanji S.'

_publ_section_title
;
 A hybrid terpyridine-based bis(diphenylphosphino)amine ligand,
 terpy-C6H4N(PPh2)2: synthesis, coordination chemistry and
 photoluminescence studies.
;
_journal_issue 46
_journal_name_full 'Dalton transactions (Cambridge, England : 2003)'
_journal_page_first 18434
_journal_page_last 18437
_journal_paper_doi 10.1039/c6dt03440c
_journal_volume 45
_journal_year 2016
_chemical_formula_moiety 'C45 H34 N4 P2, C H2 Cl2'
_chemical_formula_sum 'C46 H36 Cl2 N4 P2'
_chemical_formula_weight 777.63
_space_group_crystal_system monoclinic
_space_group_IT_number 14
_space_group_name_Hall '-P 2yn'
_space_group_name_H-M_alt 'P 1 21/n 1'
_symmetry_space_group_name_Hall '-P 2yn'
_symmetry_space_group_name_H-M 'P 1 21/n 1'
_atom_sites_solution_hydrogens geom
_atom_sites_solution_primary direct
_atom_sites_solution_secondary difmap
_audit_creation_method SHELXL-2014/7
_audit_update_record
;
2016-10-21 deposited with the CCDC.
2016-10-26 downloaded from the CCDC.
;
_cell_angle_alpha 90
_cell_angle_beta 100.928(2)
_cell_angle_gamma 90
_cell_formula_units_Z 4
_cell_length_a 15.473(2)
_cell_length_b 9.3703(13)
_cell_length_c 26.875(4)
_cell_measurement_reflns_used 9942
_cell_measurement_temperature 100(2)
_cell_measurement_theta_max 28.2739
_cell_measurement_theta_min 2.4458
_cell_volume 3825.9(9)
_computing_cell_refinement '<i>SAINT</i> (Bruker, 2016)'
_computing_data_collection '<i>APEX3</i> (Bruker, 2016)'
_computing_data_reduction '<i>SAINT</i> (Bruker, 2016)'
_computing_molecular_graphics '<i>DIAMOND</i> (Brandenburg & Putz, 2012)'
_computing_publication_material '<i>SHELXTL</i> (Bruker, 2016)'
_computing_structure_refinement '<i>SHELXL-2014/7</i> (Sheldrick, 2015<i>b</i>)'
_computing_structure_solution '<i>SHELXT</i> (Sheldrick, 2015<i>a</i>)'
_diffrn_ambient_temperature 100(2)
_diffrn_detector_area_resol_mean 8.3660
_diffrn_measured_fraction_theta_full 0.995
_diffrn_measured_fraction_theta_max 0.995
_diffrn_measurement_device_type 'Bruker Smart APEX CCD'
_diffrn_measurement_method '\f and \w scans'
_diffrn_radiation_monochromator graphite
_diffrn_radiation_type MoK\a
_diffrn_radiation_wavelength 0.71073
_diffrn_reflns_av_R_equivalents 0.0988
_diffrn_reflns_av_unetI/netI 0.0551
_diffrn_reflns_Laue_measured_fraction_full 0.995
_diffrn_reflns_Laue_measured_fraction_max 0.995
_diffrn_reflns_limit_h_max 20
_diffrn_reflns_limit_h_min -20
_diffrn_reflns_limit_k_max 12
_diffrn_reflns_limit_k_min -12
_diffrn_reflns_limit_l_max 35
_diffrn_reflns_limit_l_min -35
_diffrn_reflns_number 111868
_diffrn_reflns_point_group_measured_fraction_full 0.995
_diffrn_reflns_point_group_measured_fraction_max 0.995
_diffrn_reflns_theta_full 28.300
_diffrn_reflns_theta_max 28.304
_diffrn_reflns_theta_min 2.306
_diffrn_source 'fine-focus sealed tube'
_exptl_absorpt_coefficient_mu 0.293
_exptl_absorpt_correction_T_max 0.97
_exptl_absorpt_correction_T_min 0.62
_exptl_absorpt_correction_type multi-scan
_exptl_absorpt_process_details '<i>SADABS</i> (Bruker, 2016)'
_exptl_crystal_colour colourless
_exptl_crystal_density_diffrn 1.350
_exptl_crystal_density_method 'not measured'
_exptl_crystal_description block
_exptl_crystal_F_000 1616
_exptl_crystal_size_max 0.180
_exptl_crystal_size_mid 0.180
_exptl_crystal_size_min 0.100
_exptl_transmission_factor_max 0.942
_exptl_transmission_factor_min 0.599
_refine_diff_density_max 1.016
_refine_diff_density_min -1.279
_refine_diff_density_rms 0.107
_refine_ls_extinction_method none
_refine_ls_goodness_of_fit_ref 1.042
_refine_ls_hydrogen_treatment constr
_refine_ls_matrix_type full
_refine_ls_number_parameters 487
_refine_ls_number_reflns 9473
_refine_ls_number_restraints 0
_refine_ls_restrained_S_all 1.042
_refine_ls_R_factor_all 0.0883
_refine_ls_R_factor_gt 0.0683
_refine_ls_shift/su_max 0.001
_refine_ls_shift/su_mean 0.000
_refine_ls_structure_factor_coef Fsqd
_refine_ls_weighting_details 'w=1/[\s^2^(Fo^2^)+(0.1063P)^2^+7.6525P] where P=(Fo^2^+2Fc^2^)/3'
_refine_ls_weighting_scheme calc
_refine_ls_wR_factor_gt 0.1913
_refine_ls_wR_factor_ref 0.2042
_reflns_Friedel_coverage 0.000
_reflns_number_gt 7303
_reflns_number_total 9473
_reflns_threshold_expression 'I > 2\s(I)'
_cod_data_source_file c6dt03440c2.cif
_cod_data_source_block MSB530_0m_4
_cod_depositor_comments 'Adding full bibliography for 7041047--7041050.cif.'
_cod_original_cell_volume 3826.0(9)
_cod_database_code 7041047
_shelx_shelxl_version_number 2014/7
_shelx_space_group_comment
;
The symmetry employed for this shelxl refinement is uniquely defined
by the following loop, which should always be used as a source of
symmetry information in preference to the above space-group names.
They are only intended as comments.
;
_shelx_estimated_absorpt_t_min 0.949
_shelx_estimated_absorpt_t_max 0.971

loop_
_space_group_symop_operation_xyz
'x, y, z'
'-x+1/2, y+1/2, -z+1/2'
'-x, -y, -z'
'x-1/2, -y-1/2, z-1/2'

loop_
_atom_site_label
_atom_site_type_symbol
_atom_site_fract_x
_atom_site_fract_y
_atom_site_fract_z
_atom_site_U_iso_or_equiv
_atom_site_adp_type
_atom_site_occupancy
_atom_site_site_symmetry_order
_atom_site_calc_flag
_atom_site_refinement_flags_posn
_atom_site_refinement_flags_adp
P1 P 0.19989(5) 0.43172(8) 0.32720(3) 0.01343(17) Uani 1 1 d . .
P2 P 0.03467(4) 0.50937(7) 0.35628(2) 0.01032(16) Uani 1 1 d . .
N1 N 0.38111(17) -0.1182(3) 0.62304(10) 0.0194(5) Uani 1 1 d . .
N2 N 0.36561(15) 0.2253(3) 0.68109(8) 0.0137(5) Uani 1 1 d . .
N3 N 0.28136(18) 0.5707(3) 0.70354(10) 0.0260(6) Uani 1 1 d . .
N4 N 0.14155(15) 0.4521(2) 0.37574(8) 0.0106(4) Uani 1 1 d . .
C1 C 0.39872(18) -0.0151(3) 0.65830(11) 0.0153(5) Uani 1 1 d . .
C2 C 0.4526(2) -0.0380(3) 0.70555(11) 0.0198(6) Uani 1 1 d . .
H2 H 0.4631 0.0365 0.7299 0.024 Uiso 1 1 calc R U
C3 C 0.4903(2) -0.1714(4) 0.71628(11) 0.0235(7) Uani 1 1 d . .
H3 H 0.5271 -0.1896 0.7482 0.028 Uiso 1 1 calc R U
C4 C 0.4738(2) -0.2775(3) 0.68005(12) 0.0221(6) Uani 1 1 d . .
H4 H 0.4997 -0.3693 0.6861 0.026 Uiso 1 1 calc R U
C5 C 0.4183(2) -0.2456(3) 0.63471(12) 0.0222(6) Uani 1 1 d . .
H5 H 0.4058 -0.3194 0.6102 0.027 Uiso 1 1 calc R U
C6 C 0.35899(17) 0.1278(3) 0.64406(10) 0.0138(5) Uani 1 1 d . .
C7 C 0.31918(18) 0.1567(3) 0.59375(10) 0.0141(5) Uani 1 1 d . .
H7 H 0.3164 0.0851 0.5685 0.017 Uiso 1 1 calc R U
C8 C 0.28361(17) 0.2919(3) 0.58114(10) 0.0126(5) Uani 1 1 d . .
C9 C 0.28659(17) 0.3907(3) 0.62062(10) 0.0128(5) Uani 1 1 d . .
H9 H 0.2599 0.4818 0.6142 0.015 Uiso 1 1 calc R U
C10 C 0.32919(17) 0.3537(3) 0.66942(10) 0.0127(5) Uani 1 1 d . .
C11 C 0.33615(18) 0.4587(3) 0.71171(10) 0.0146(5) Uani 1 1 d . .
C12 C 0.39632(19) 0.4396(3) 0.75659(10) 0.0179(6) Uani 1 1 d . .
H12 H 0.4346 0.3594 0.7610 0.021 Uiso 1 1 calc R U
C13 C 0.3994(2) 0.5403(4) 0.79508(11) 0.0201(6) Uani 1 1 d . .
H13 H 0.4397 0.5298 0.8262 0.024 Uiso 1 1 calc R U
C14 C 0.3430(2) 0.6553(4) 0.78721(12) 0.0279(7) Uani 1 1 d . .
H14 H 0.3432 0.7252 0.8128 0.034 Uiso 1 1 calc R U
C15 C 0.2859(2) 0.6663(4) 0.74088(13) 0.0351(9) Uani 1 1 d . .
H15 H 0.2477 0.7465 0.7354 0.042 Uiso 1 1 calc R U
C16 C 0.24652(17) 0.3316(3) 0.52796(9) 0.0113(5) Uani 1 1 d . .
C17 C 0.25014(18) 0.4729(3) 0.51219(10) 0.0134(5) Uani 1 1 d . .
H17 H 0.2758 0.5432 0.5359 0.016 Uiso 1 1 calc R U
C18 C 0.21686(17) 0.5129(3) 0.46239(10) 0.0124(5) Uani 1 1 d . .
H18 H 0.2211 0.6094 0.4523 0.015 Uiso 1 1 calc R U
C19 C 0.17729(17) 0.4119(3) 0.42727(9) 0.0101(5) Uani 1 1 d . .
C20 C 0.17298(17) 0.2706(3) 0.44263(10) 0.0119(5) Uani 1 1 d . .
H20 H 0.1459 0.2011 0.4190 0.014 Uiso 1 1 calc R U
C21 C 0.20790(18) 0.2301(3) 0.49212(10) 0.0131(5) Uani 1 1 d . .
H21 H 0.2056 0.1329 0.5018 0.016 Uiso 1 1 calc R U
C22 C 0.31167(19) 0.4874(3) 0.35553(12) 0.0197(6) Uani 1 1 d . .
C23 C 0.3634(2) 0.4279(4) 0.39890(12) 0.0269(7) Uani 1 1 d . .
H23 H 0.3426 0.3481 0.4150 0.032 Uiso 1 1 calc R U
C24 C 0.4456(2) 0.4865(5) 0.41831(16) 0.0392(10) Uani 1 1 d . .
H24 H 0.4801 0.4487 0.4484 0.047 Uiso 1 1 calc R U
C25 C 0.4776(2) 0.6012(5) 0.3935(2) 0.0483(12) Uani 1 1 d . .
H25 H 0.5334 0.6414 0.4072 0.058 Uiso 1 1 calc R U
C26 C 0.4284(3) 0.6560(4) 0.3493(2) 0.0464(11) Uani 1 1 d . .
H26 H 0.4512 0.7308 0.3317 0.056 Uiso 1 1 calc R U
C27 C 0.3454(2) 0.6006(4) 0.33084(16) 0.0305(8) Uani 1 1 d . .
H27 H 0.3108 0.6398 0.3010 0.037 Uiso 1 1 calc R U
C28 C 0.21154(18) 0.2381(3) 0.32110(10) 0.0148(5) Uani 1 1 d . .
C29 C 0.2907(2) 0.1698(3) 0.31831(11) 0.0204(6) Uani 1 1 d . .
H29 H 0.3441 0.2225 0.3248 0.024 Uiso 1 1 calc R U
C30 C 0.2926(2) 0.0248(4) 0.30610(13) 0.0247(7) Uani 1 1 d . .
H30 H 0.3470 -0.0203 0.3047 0.030 Uiso 1 1 calc R U
C31 C 0.2152(2) -0.0529(3) 0.29606(12) 0.0228(6) Uani 1 1 d . .
H31 H 0.2164 -0.1511 0.2874 0.027 Uiso 1 1 calc R U
C32 C 0.1356(2) 0.0133(3) 0.29867(12) 0.0222(6) Uani 1 1 d . .
H32 H 0.0824 -0.0401 0.2922 0.027 Uiso 1 1 calc R U
C33 C 0.1337(2) 0.1566(3) 0.31071(11) 0.0197(6) Uani 1 1 d . .
H33 H 0.0790 0.2009 0.3120 0.024 Uiso 1 1 calc R U
C34 C 0.03168(18) 0.6778(3) 0.39090(9) 0.0116(5) Uani 1 1 d . .
C35 C 0.10212(18) 0.7726(3) 0.39428(10) 0.0143(5) Uani 1 1 d . .
H35 H 0.1529 0.7448 0.3816 0.017 Uiso 1 1 calc R U
C36 C 0.0994(2) 0.9072(3) 0.41592(11) 0.0179(6) Uani 1 1 d . .
H36 H 0.1489 0.9687 0.4192 0.021 Uiso 1 1 calc R U
C37 C 0.0243(2) 0.9513(3) 0.43258(11) 0.0175(6) Uani 1 1 d . .
H37 H 0.0221 1.0435 0.4470 0.021 Uiso 1 1 calc R U
C38 C -0.0475(2) 0.8608(3) 0.42811(11) 0.0170(6) Uani 1 1 d . .
H38 H -0.0994 0.8918 0.4389 0.020 Uiso 1 1 calc R U
C39 C -0.04403(18) 0.7237(3) 0.40773(10) 0.0138(5) Uani 1 1 d . .
H39 H -0.0932 0.6617 0.4053 0.017 Uiso 1 1 calc R U
C40 C -0.03191(17) 0.3937(3) 0.38922(10) 0.0117(5) Uani 1 1 d . .
C41 C -0.02549(18) 0.3873(3) 0.44195(10) 0.0134(5) Uani 1 1 d . .
H41 H 0.0182 0.4416 0.4635 0.016 Uiso 1 1 calc R U
C42 C -0.08250(18) 0.3022(3) 0.46273(10) 0.0146(5) Uani 1 1 d . .
H42 H -0.0778 0.2986 0.4985 0.018 Uiso 1 1 calc R U
C43 C -0.14694(19) 0.2215(3) 0.43163(12) 0.0179(6) Uani 1 1 d . .
H43 H -0.1861 0.1637 0.4461 0.021 Uiso 1 1 calc R U
C44 C -0.15352(19) 0.2259(3) 0.37989(11) 0.0182(6) Uani 1 1 d . .
H44 H -0.1971 0.1707 0.3586 0.022 Uiso 1 1 calc R U
C45 C -0.09611(18) 0.3114(3) 0.35859(10) 0.0146(5) Uani 1 1 d . .
H45 H -0.1008 0.3136 0.3228 0.018 Uiso 1 1 calc R U
Cl1 Cl 0.65765(7) 0.13272(12) 0.50620(4) 0.0446(3) Uani 1 1 d . .
Cl2 Cl 0.54912(7) 0.00637(16) 0.57293(4) 0.0551(3) Uani 1 1 d . .
C46 C 0.6491(3) 0.0889(7) 0.56875(19) 0.0605(15) Uani 1 1 d . .
H46A H 0.6981 0.0242 0.5831 0.073 Uiso 1 1 calc R U
H46B H 0.6553 0.1770 0.5894 0.073 Uiso 1 1 calc R U

loop_
_atom_site_aniso_label
_atom_site_aniso_U_11
_atom_site_aniso_U_22
_atom_site_aniso_U_33
_atom_site_aniso_U_23
_atom_site_aniso_U_13
_atom_site_aniso_U_12
P1 0.0158(3) 0.0153(3) 0.0107(3) -0.0004(2) 0.0065(3) -0.0015(3)
P2 0.0117(3) 0.0123(3) 0.0067(3) 0.0007(2) 0.0011(2) -0.0002(2)
N1 0.0193(12) 0.0175(12) 0.0207(12) 0.0019(9) 0.0016(10) -0.0008(10)
N2 0.0132(11) 0.0180(12) 0.0099(10) 0.0013(8) 0.0021(8) -0.0002(9)
N3 0.0219(13) 0.0379(16) 0.0159(12) -0.0105(11) -0.0020(10) 0.0139(12)
N4 0.0125(10) 0.0121(10) 0.0072(10) -0.0002(8) 0.0018(8) -0.0008(8)
C1 0.0129(12) 0.0177(14) 0.0156(13) 0.0034(10) 0.0032(10) -0.0011(10)
C2 0.0223(15) 0.0227(15) 0.0135(13) 0.0015(11) 0.0010(11) 0.0035(12)
C3 0.0267(16) 0.0278(17) 0.0157(14) 0.0064(12) 0.0031(12) 0.0105(13)
C4 0.0233(15) 0.0186(15) 0.0258(16) 0.0063(12) 0.0081(12) 0.0057(12)
C5 0.0227(15) 0.0163(14) 0.0275(16) 0.0004(12) 0.0044(12) -0.0004(12)
C6 0.0106(12) 0.0172(13) 0.0138(12) 0.0023(10) 0.0032(10) -0.0007(10)
C7 0.0136(12) 0.0153(13) 0.0127(12) -0.0001(10) 0.0010(10) -0.0018(10)
C8 0.0110(12) 0.0174(13) 0.0091(12) 0.0013(10) 0.0013(9) -0.0023(10)
C9 0.0115(12) 0.0162(13) 0.0103(12) 0.0002(10) 0.0011(9) 0.0013(10)
C10 0.0108(12) 0.0181(13) 0.0095(12) -0.0001(10) 0.0029(9) -0.0007(10)
C11 0.0118(12) 0.0223(14) 0.0103(12) -0.0004(10) 0.0036(10) -0.0009(10)
C12 0.0188(14) 0.0210(14) 0.0129(13) 0.0004(11) 0.0002(10) -0.0014(11)
C13 0.0199(14) 0.0304(16) 0.0086(12) -0.0010(11) -0.0007(10) -0.0011(12)
C14 0.0230(16) 0.045(2) 0.0146(14) -0.0123(13) 0.0008(12) 0.0080(15)
C15 0.0294(18) 0.048(2) 0.0232(17) -0.0185(15) -0.0056(14) 0.0208(16)
C16 0.0112(12) 0.0138(13) 0.0088(11) -0.0007(9) 0.0013(9) 0.0005(10)
C17 0.0153(13) 0.0120(12) 0.0120(12) -0.0031(9) 0.0001(10) 0.0001(10)
C18 0.0143(12) 0.0105(12) 0.0121(12) 0.0010(9) 0.0021(10) 0.0002(10)
C19 0.0098(11) 0.0123(12) 0.0086(11) 0.0008(9) 0.0028(9) 0.0019(9)
C20 0.0130(12) 0.0127(12) 0.0100(12) -0.0020(9) 0.0021(9) -0.0001(10)
C21 0.0165(13) 0.0100(12) 0.0127(12) -0.0004(9) 0.0021(10) 0.0007(10)
C22 0.0140(13) 0.0212(15) 0.0275(16) -0.0108(12) 0.0132(11) -0.0047(11)
C23 0.0174(14) 0.041(2) 0.0236(16) -0.0119(14) 0.0082(12) -0.0036(14)
C24 0.0152(15) 0.063(3) 0.040(2) -0.0244(19) 0.0055(14) -0.0011(16)
C25 0.0171(17) 0.045(2) 0.084(3) -0.036(2) 0.0136(19) -0.0137(16)
C26 0.0256(19) 0.027(2) 0.090(4) -0.009(2) 0.021(2) -0.0081(15)
C27 0.0238(16) 0.0194(16) 0.054(2) -0.0062(15) 0.0206(16) -0.0020(13)
C28 0.0188(13) 0.0189(14) 0.0075(11) -0.0024(10) 0.0047(10) 0.0005(11)
C29 0.0170(14) 0.0232(15) 0.0219(15) -0.0041(12) 0.0062(11) 0.0008(12)
C30 0.0229(15) 0.0250(16) 0.0266(16) -0.0042(12) 0.0057(12) 0.0070(13)
C31 0.0334(17) 0.0162(14) 0.0201(15) -0.0036(11) 0.0085(13) 0.0034(13)
C32 0.0245(15) 0.0206(15) 0.0218(15) -0.0056(11) 0.0055(12) -0.0050(12)
C33 0.0192(14) 0.0215(15) 0.0196(14) -0.0073(11) 0.0065(11) -0.0005(11)
C34 0.0158(12) 0.0123(12) 0.0066(11) 0.0024(9) 0.0021(9) 0.0014(10)
C35 0.0153(13) 0.0130(13) 0.0153(13) 0.0021(10) 0.0050(10) 0.0011(10)
C36 0.0185(14) 0.0133(13) 0.0211(14) 0.0008(11) 0.0023(11) -0.0007(11)
C37 0.0255(15) 0.0126(13) 0.0145(13) 0.0002(10) 0.0039(11) 0.0040(11)
C38 0.0208(14) 0.0159(14) 0.0157(13) 0.0026(10) 0.0073(11) 0.0068(11)
C39 0.0142(12) 0.0147(13) 0.0124(12) 0.0012(10) 0.0022(10) 0.0004(10)
C40 0.0117(12) 0.0110(12) 0.0116(12) -0.0006(9) 0.0000(9) 0.0002(9)
C41 0.0139(12) 0.0142(13) 0.0124(12) -0.0010(9) 0.0034(10) 0.0013(10)
C42 0.0160(13) 0.0154(13) 0.0136(12) 0.0017(10) 0.0058(10) 0.0030(10)
C43 0.0154(13) 0.0129(13) 0.0272(15) 0.0044(11) 0.0089(11) 0.0003(10)
C44 0.0148(13) 0.0155(13) 0.0232(15) -0.0023(11) 0.0004(11) -0.0043(11)
C45 0.0150(13) 0.0177(13) 0.0108(12) -0.0020(10) 0.0016(10) -0.0017(10)
Cl1 0.0470(6) 0.0449(6) 0.0437(6) -0.0062(4) 0.0136(5) -0.0059(5)
Cl2 0.0391(6) 0.0833(9) 0.0440(6) -0.0020(6) 0.0102(5) -0.0125(6)
C46 0.033(2) 0.103(4) 0.047(3) -0.010(3) 0.0129(19) -0.018(3)

loop_
_atom_type_symbol
_atom_type_description
_atom_type_scat_dispersion_real
_atom_type_scat_dispersion_imag
_atom_type_scat_source
C C 0.0033 0.0016 'International Tables Vol C Tables 4.2.6.8 and 6.1.1.4'
H H 0.0000 0.0000 'International Tables Vol C Tables 4.2.6.8 and 6.1.1.4'
N N 0.0061 0.0033 'International Tables Vol C Tables 4.2.6.8 and 6.1.1.4'
P P 0.1023 0.0942 'International Tables Vol C Tables 4.2.6.8 and 6.1.1.4'
Cl Cl 0.1484 0.1585 'International Tables Vol C Tables 4.2.6.8 and 6.1.1.4'

loop_
_geom_angle_atom_site_label_1
_geom_angle_atom_site_label_2
_geom_angle_atom_site_label_3
_geom_angle
N4 P1 C22 103.99(12)
N4 P1 C28 104.51(12)
C22 P1 C28 102.62(13)
N4 P2 C40 105.31(11)
N4 P2 C34 103.22(11)
C40 P2 C34 101.10(12)
C5 N1 C1 117.1(3)
C10 N2 C6 117.9(2)
C15 N3 C11 117.4(3)
C19 N4 P2 123.01(18)
C19 N4 P1 122.37(18)
P2 N4 P1 114.39(12)
N1 C1 C2 122.4(3)
N1 C1 C6 116.4(2)
C2 C1 C6 121.1(3)
C3 C2 C1 118.9(3)
C3 C2 H2 120.6
C1 C2 H2 120.6
C4 C3 C2 119.2(3)
C4 C3 H3 120.4
C2 C3 H3 120.4
C3 C4 C5 117.8(3)
C3 C4 H4 121.1
C5 C4 H4 121.1
N1 C5 C4 124.6(3)
N1 C5 H5 117.7
C4 C5 H5 117.7
N2 C6 C7 122.8(3)
N2 C6 C1 116.8(2)
C7 C6 C1 120.4(3)
C8 C7 C6 119.4(3)
C8 C7 H7 120.3
C6 C7 H7 120.3
C7 C8 C9 117.4(2)
C7 C8 C16 121.6(2)
C9 C8 C16 120.9(2)
C10 C9 C8 119.3(3)
C10 C9 H9 120.4
C8 C9 H9 120.4
N2 C10 C9 123.1(2)
N2 C10 C11 116.6(2)
C9 C10 C11 120.4(2)
N3 C11 C12 122.8(3)
N3 C11 C10 116.1(2)
C12 C11 C10 121.1(3)
C11 C12 C13 118.7(3)
C11 C12 H12 120.7
C13 C12 H12 120.7
C14 C13 C12 118.9(3)
C14 C13 H13 120.5
C12 C13 H13 120.5
C13 C14 C15 118.3(3)
C13 C14 H14 120.9
C15 C14 H14 120.9
N3 C15 C14 123.9(3)
N3 C15 H15 118.1
C14 C15 H15 118.1
C17 C16 C21 118.1(2)
C17 C16 C8 120.1(2)
C21 C16 C8 121.8(2)
C18 C17 C16 121.3(2)
C18 C17 H17 119.3
C16 C17 H17 119.3
C17 C18 C19 120.2(2)
C17 C18 H18 119.9
C19 C18 H18 119.9
C20 C19 C18 119.0(2)
C20 C19 N4 120.2(2)
C18 C19 N4 120.9(2)
C21 C20 C19 120.8(2)
C21 C20 H20 119.6
C19 C20 H20 119.6
C20 C21 C16 120.6(2)
C20 C21 H21 119.7
C16 C21 H21 119.7
C23 C22 C27 119.4(3)
C23 C22 P1 125.4(2)
C27 C22 P1 115.2(3)
C24 C23 C22 119.5(4)
C24 C23 H23 120.3
C22 C23 H23 120.3
C23 C24 C25 120.2(4)
C23 C24 H24 119.9
C25 C24 H24 119.9
C26 C25 C24 120.4(3)
C26 C25 H25 119.8
C24 C25 H25 119.8
C25 C26 C27 119.3(4)
C25 C26 H26 120.3
C27 C26 H26 120.3
C26 C27 C22 121.1(4)
C26 C27 H27 119.5
C22 C27 H27 119.5
C29 C28 C33 117.8(3)
C29 C28 P1 124.1(2)
C33 C28 P1 117.3(2)
C28 C29 C30 121.0(3)
C28 C29 H29 119.5
C30 C29 H29 119.5
C31 C30 C29 120.1(3)
C31 C30 H30 119.9
C29 C30 H30 119.9
C30 C31 C32 119.8(3)
C30 C31 H31 120.1
C32 C31 H31 120.1
C33 C32 C31 120.1(3)
C33 C32 H32 119.9
C31 C32 H32 119.9
C32 C33 C28 121.2(3)
C32 C33 H33 119.4
C28 C33 H33 119.4
C35 C34 C39 118.3(2)
C35 C34 P2 119.0(2)
C39 C34 P2 122.0(2)
C36 C35 C34 121.2(3)
C36 C35 H35 119.4
C34 C35 H35 119.4
C37 C36 C35 120.0(3)
C37 C36 H36 120.0
C35 C36 H36 120.0
C38 C37 C36 119.8(3)
C38 C37 H37 120.1
C36 C37 H37 120.1
C37 C38 C39 120.4(3)
C37 C38 H38 119.8
C39 C38 H38 119.8
C38 C39 C34 120.3(3)
C38 C39 H39 119.9
C34 C39 H39 119.9
C45 C40 C41 118.6(3)
C45 C40 P2 116.3(2)
C41 C40 P2 125.1(2)
C42 C41 C40 120.3(2)
C42 C41 H41 119.9
C40 C41 H41 119.9
C41 C42 C43 120.6(3)
C41 C42 H42 119.7
C43 C42 H42 119.7
C44 C43 C42 119.8(3)
C44 C43 H43 120.1
C42 C43 H43 120.1
C43 C44 C45 120.0(3)
C43 C44 H44 120.0
C45 C44 H44 120.0
C40 C45 C44 120.8(3)
C40 C45 H45 119.6
C44 C45 H45 119.6
Cl2 C46 Cl1 113.1(3)
Cl2 C46 H46A 109.0
Cl1 C46 H46A 109.0
Cl2 C46 H46B 109.0
Cl1 C46 H46B 109.0
H46A C46 H46B 107.8

loop_
_geom_bond_atom_site_label_1
_geom_bond_atom_site_label_2
_geom_bond_distance
P1 N4 1.732(2)
P1 C22 1.829(3)
P1 C28 1.834(3)
P2 N4 1.723(2)
P2 C40 1.834(3)
P2 C34 1.837(3)
N1 C5 1.337(4)
N1 C1 1.345(4)
N2 C10 1.340(4)
N2 C6 1.341(4)
N3 C15 1.337(4)
N3 C11 1.341(4)
N4 C19 1.441(3)
C1 C2 1.397(4)
C1 C6 1.492(4)
C2 C3 1.387(4)
C2 H2 0.9500
C3 C4 1.381(5)
C3 H3 0.9500
C4 C5 1.383(4)
C4 H4 0.9500
C5 H5 0.9500
C6 C7 1.402(4)
C7 C8 1.397(4)
C7 H7 0.9500
C8 C9 1.403(4)
C8 C16 1.483(3)
C9 C10 1.395(4)
C9 H9 0.9500
C10 C11 1.491(4)
C11 C12 1.389(4)
C12 C13 1.394(4)
C12 H12 0.9500
C13 C14 1.377(5)
C13 H13 0.9500
C14 C15 1.387(4)
C14 H14 0.9500
C15 H15 0.9500
C16 C17 1.394(4)
C16 C21 1.404(4)
C17 C18 1.391(4)
C17 H17 0.9500
C18 C19 1.394(4)
C18 H18 0.9500
C19 C20 1.392(4)
C20 C21 1.390(4)
C20 H20 0.9500
C21 H21 0.9500
C22 C23 1.399(5)
C22 C27 1.403(5)
C23 C24 1.393(5)
C23 H23 0.9500
C24 C25 1.404(7)
C24 H24 0.9500
C25 C26 1.383(7)
C25 H25 0.9500
C26 C27 1.387(5)
C26 H26 0.9500
C27 H27 0.9500
C28 C29 1.397(4)
C28 C33 1.408(4)
C29 C30 1.399(4)
C29 H29 0.9500
C30 C31 1.383(5)
C30 H30 0.9500
C31 C32 1.393(5)
C31 H31 0.9500
C32 C33 1.383(4)
C32 H32 0.9500
C33 H33 0.9500
C34 C35 1.395(4)
C34 C39 1.401(4)
C35 C36 1.393(4)
C35 H35 0.9500
C36 C37 1.384(4)
C36 H36 0.9500
C37 C38 1.385(4)
C37 H37 0.9500
C38 C39 1.401(4)
C38 H38 0.9500
C39 H39 0.9500
C40 C45 1.396(4)
C40 C41 1.403(4)
C41 C42 1.383(4)
C41 H41 0.9500
C42 C43 1.396(4)
C42 H42 0.9500
C43 C44 1.375(4)
C43 H43 0.9500
C44 C45 1.397(4)
C44 H44 0.9500
C45 H45 0.9500
Cl1 C46 1.760(5)
Cl2 C46 1.752(5)
C46 H46A 0.9900
C46 H46B 0.9900
